data_7108038
loop_
_publ_author_name
'Ryosuke Miyake'
'Mitsuhiko Shionoya'

_publ_section_title
;
 Reversible structural switch in the nano-cavity of crystalline
 metallo-macrocycles with smooth ligand exchange by non-coordinating guest
 stimuli
;
_journal_name_full Chem.Commun.
_journal_page_first 7553
_journal_paper_doi 10.1039/c2cc32857g
_journal_volume 48
_journal_year 2012
_chemical_formula_sum 'C48 H130 N36 Ni4 O47'
_chemical_formula_weight 2198.72
_chemical_name_systematic
;
?
;
_space_group_IT_number 82
_symmetry_cell_setting tetragonal
_symmetry_space_group_name_Hall 'I -4'
_symmetry_space_group_name_H-M 'I -4'
_atom_sites_solution_hydrogens geom
_atom_sites_solution_primary direct
_atom_sites_solution_secondary difmap
_audit_creation_method SHELXL-97
_cell_angle_alpha 90.00
_cell_angle_beta 90.00
_cell_angle_gamma 90.00
_cell_formula_units_Z 2
_cell_length_a 15.5024(7)
_cell_length_b 15.5024(7)
_cell_length_c 19.3585(9)
_cell_measurement_reflns_used 8478
_cell_measurement_temperature 123
_cell_measurement_theta_max 30.74
_cell_measurement_theta_min 2.63
_cell_volume 4652.3(4)
_computing_cell_refinement 'APEX2 (Bruker AXS, 2006)'
_computing_data_collection 'APEX2 (Bruker AXS, 2006)'
_computing_data_reduction 'SAINT (Bruker AXS, 2004)'
_computing_molecular_graphics 'XSHEL (Bruker AXS,2002)'
_computing_publication_material 'XCIF (Bruker AXS, 2001)'
_computing_structure_refinement 'SHELXL-97 (Sheldrick, 1997)'
_computing_structure_solution 'SHELXS-97 (Sheldrick, 1997)'
_diffrn_ambient_temperature 123
_diffrn_detector_area_resol_mean 8.333
_diffrn_measured_fraction_theta_full 0.995
_diffrn_measured_fraction_theta_max 0.995
_diffrn_measurement_device_type 'Bruker APEXII CCD area detector'
_diffrn_measurement_method 'phi and omega scans'
_diffrn_radiation_monochromator 'Bruker Helios multilayer confocal mirror'
_diffrn_radiation_source 'Bruker TXS fine-focus rotating anode'
_diffrn_radiation_type MoK\a
_diffrn_radiation_wavelength 0.71073
_diffrn_reflns_av_R_equivalents 0.0193
_diffrn_reflns_av_sigmaI/netI 0.0360
_diffrn_reflns_limit_h_max 18
_diffrn_reflns_limit_h_min -21
_diffrn_reflns_limit_k_max 21
_diffrn_reflns_limit_k_min -20
_diffrn_reflns_limit_l_max 27
_diffrn_reflns_limit_l_min -15
_diffrn_reflns_number 17533
_diffrn_reflns_theta_full 30.03
_diffrn_reflns_theta_max 30.03
_diffrn_reflns_theta_min 2.10
_exptl_absorpt_coefficient_mu 0.909
_exptl_absorpt_correction_T_max 0.9146
_exptl_absorpt_correction_T_min 0.8683
_exptl_absorpt_correction_type empirical
_exptl_absorpt_process_details
;
SADABS Sheldrick 1996
;
_exptl_crystal_colour purple
_exptl_crystal_density_diffrn 1.570
_exptl_crystal_density_method 'not measured'
_exptl_crystal_description prismatic
_exptl_crystal_F_000 2316
_exptl_crystal_size_max 0.16
_exptl_crystal_size_mid 0.14
_exptl_crystal_size_min 0.10
_refine_diff_density_max 1.494
_refine_diff_density_min -0.564
_refine_diff_density_rms 0.109
_refine_ls_abs_structure_details 'Flack H D (1983), Acta Cryst. A39, 876-881'
_refine_ls_abs_structure_Flack 0.088(15)
_refine_ls_extinction_method none
_refine_ls_goodness_of_fit_ref 1.065
_refine_ls_hydrogen_treatment constr
_refine_ls_matrix_type full
_refine_ls_number_parameters 345
_refine_ls_number_reflns 6711
_refine_ls_number_restraints 267
_refine_ls_restrained_S_all 1.199
_refine_ls_R_factor_all 0.0531
_refine_ls_R_factor_gt 0.0483
_refine_ls_shift/su_max 0.001
_refine_ls_shift/su_mean 0.000
_refine_ls_structure_factor_coef Fsqd
_refine_ls_weighting_details 'calc w=1/[\s^2^(Fo^2^)+(0.0963P)^2^+3.0183P] where P=(Fo^2^+2Fc^2^)/3'
_refine_ls_weighting_scheme calc
_refine_ls_wR_factor_gt 0.1349
_refine_ls_wR_factor_ref 0.1401
_reflns_number_gt 6176
_reflns_number_total 6711
_reflns_threshold_expression >2sigma(I)
_cod_data_source_file c2cc32857g.txt
_cod_data_source_block i-4_123K
_cod_original_sg_symbol_H-M 'I-4 '
_cod_database_code 7108038

loop_
_symmetry_equiv_pos_as_xyz
'x, y, z'
'-x, -y, z'
'y, -x, -z'
'-y, x, -z'
'x+1/2, y+1/2, z+1/2'
'-x+1/2, -y+1/2, z+1/2'
'y+1/2, -x+1/2, -z+1/2'
'-y+1/2, x+1/2, -z+1/2'

loop_
_atom_site_label
_atom_site_type_symbol
_atom_site_fract_x
_atom_site_fract_y
_atom_site_fract_z
_atom_site_U_iso_or_equiv
_atom_site_adp_type
_atom_site_occupancy
_atom_site_symmetry_multiplicity
_atom_site_calc_flag
_atom_site_refinement_flags
_atom_site_disorder_assembly
_atom_site_disorder_group
C1 C 0.7130(4) 1.0888(3) 0.8056(4) 0.0634(17) Uani 1 1 d . . .
H1A H 0.6855 1.0670 0.7635 0.095 Uiso 1 1 calc R . .
H1B H 0.7426 1.1432 0.7953 0.095 Uiso 1 1 calc R . .
H1C H 0.6689 1.0988 0.8410 0.095 Uiso 1 1 calc R . .
C2 C 0.7776(3) 1.0234(2) 0.8316(2) 0.0386(9) Uani 1 1 d . . .
C3 C 0.8093(3) 0.9089(2) 0.91576(19) 0.0315(7) Uani 1 1 d . . .
H3A H 0.8077 0.9182 0.9663 0.038 Uiso 1 1 calc R . .
H3B H 0.8692 0.9193 0.9000 0.038 Uiso 1 1 calc R . .
C4 C 0.7854(2) 0.8146(2) 0.90048(17) 0.0243(6) Uani 1 1 d . . .
C5 C 0.8506(2) 0.7573(2) 0.94067(19) 0.0300(7) Uani 1 1 d . . .
H5A H 0.9094 0.7807 0.9339 0.036 Uiso 1 1 calc R . .
H5B H 0.8372 0.7605 0.9906 0.036 Uiso 1 1 calc R . .
C6 C 0.6917(2) 0.7982(2) 0.92516(19) 0.0292(7) Uani 1 1 d . . .
H6A H 0.6813 0.8321 0.9677 0.035 Uiso 1 1 calc R . .
H6B H 0.6514 0.8194 0.8893 0.035 Uiso 1 1 calc R . .
C7 C 0.7917(2) 0.7909(2) 0.82375(16) 0.0224(6) Uani 1 1 d . . .
C8 C 0.8446(2) 0.8252(2) 0.70781(16) 0.0233(6) Uani 1 1 d . . .
H8A H 0.8239 0.8772 0.6831 0.028 Uiso 1 1 calc R . .
H8B H 0.8064 0.7766 0.6950 0.028 Uiso 1 1 calc R . .
C9 C 0.93690(19) 0.8047(2) 0.68374(16) 0.0217(5) Uani 1 1 d . . .
C10 C 0.9978(2) 0.8753(2) 0.71097(17) 0.0249(6) Uani 1 1 d . . .
H10A H 0.9682 0.9317 0.7074 0.030 Uiso 1 1 calc R . .
H10B H 1.0092 0.8643 0.7605 0.030 Uiso 1 1 calc R . .
C11 C 0.9317(2) 0.8071(2) 0.60343(17) 0.0248(6) Uani 1 1 d . . .
H11A H 0.8813 0.7727 0.5885 0.030 Uiso 1 1 calc R . .
H11B H 0.9220 0.8674 0.5886 0.030 Uiso 1 1 calc R . .
C12 C 0.9705(2) 0.7179(2) 0.70673(16) 0.0218(6) Uani 1 1 d . . .
N1 N 0.7523(2) 0.97170(19) 0.88262(19) 0.0367(7) Uani 1 1 d . . .
H1 H 0.6987 0.9755 0.8971 0.044 Uiso 1 1 calc R . .
N2 N 0.84956(19) 0.66591(19) 0.91894(17) 0.0277(6) Uani 1 1 d . . .
H2A H 0.8603 0.6322 0.9571 0.033 Uiso 1 1 calc R . .
H2B H 0.8941 0.6573 0.8883 0.033 Uiso 1 1 calc R . .
N3 N 0.67248(19) 0.70637(19) 0.93947(15) 0.0259(5) Uani 1 1 d . . .
H3C H 0.6138 0.6980 0.9366 0.031 Uiso 1 1 calc R . .
H3D H 0.6892 0.6937 0.9839 0.031 Uiso 1 1 calc R . .
N4 N 0.83794(18) 0.84008(18) 0.78195(14) 0.0234(5) Uani 1 1 d . . .
H4 H 0.8661 0.8840 0.7998 0.028 Uiso 1 1 calc R . .
N5 N 1.08148(18) 0.88096(18) 0.67415(15) 0.0238(5) Uani 1 1 d . . .
H5C H 1.1231 0.8984 0.7050 0.029 Uiso 1 1 calc R . .
H5D H 1.0772 0.9228 0.6406 0.029 Uiso 1 1 calc R . .
N6 N 1.00976(18) 0.7735(2) 0.56794(14) 0.0247(5) Uani 1 1 d . . .
H6C H 1.0208 0.8081 0.5303 0.030 Uiso 1 1 calc R . .
H6D H 0.9976 0.7191 0.5516 0.030 Uiso 1 1 calc R . .
N7 N 0.91902(19) 0.66289(19) 0.73921(17) 0.0289(6) Uani 1 1 d . . .
H7A H 0.9391 0.6127 0.7531 0.035 Uiso 1 1 calc R . .
H7B H 0.8647 0.6765 0.7468 0.035 Uiso 1 1 calc R . .
O4M O 0.1057(4) 0.5998(3) 0.9221(3) 0.0611(13) Uani 0.75 1 d PDU . .
Ni1 Ni 0.73348(2) 0.62198(2) 0.872093(19) 0.02093(11) Uani 1 1 d . . .
O1 O 0.85076(19) 1.01920(17) 0.80474(15) 0.0353(6) Uani 1 1 d . . .
O2 O 0.75549(15) 0.72298(14) 0.80282(12) 0.0230(4) Uani 1 1 d . . .
O3 O 1.04744(15) 0.69836(16) 0.69599(13) 0.0265(5) Uani 1 1 d . . .
O5M O 0.1605(4) 0.7335(3) 0.9061(3) 0.0610(13) Uani 0.75 1 d PDU . .
O6M O 0.0333(4) 0.7066(5) 0.8779(5) 0.094(2) Uani 0.75 1 d PDU . .
O7M O 0.5144(4) 0.5684(4) -0.0341(3) 0.0375(12) Uani 0.50 1 d PDU A -1
O2S O 0.0373(3) 0.8890(2) 0.89445(19) 0.0512(8) Uani 1 1 d . . .
O3S O 0.6018(4) 0.0086(5) 0.9562(4) 0.117(3) Uani 1 1 d . . .
O1M O 0.4883(3) 0.7187(4) 0.8987(4) 0.109(2) Uani 1 1 d DU . .
O3M O 0.3799(3) 0.7810(3) 0.9361(2) 0.0751(13) Uani 1 1 d DU . .
N1MA N 0.4523(4) 0.7854(4) 0.9083(4) 0.0420(18) Uani 0.672(12) 1 d PDU B 1
O2MA O 0.4825(7) 0.8522(7) 0.8802(6) 0.118(4) Uani 0.672(12) 1 d PDU B 1
N1MB N 0.4558(9) 0.7829(10) 0.9224(11) 0.080(9) Uani 0.328(12) 1 d PDU B 2
O2MB O 0.4910(7) 0.8485(7) 0.9457(7) 0.059(4) Uani 0.328(12) 1 d PDU B 2
N2M N 0.1018(4) 0.6785(4) 0.9030(3) 0.0609(16) Uani 0.75 1 d PDU . .
O8M O 0.4876(12) 0.5047(16) 0.0619(4) 0.038(4) Uani 0.25 1 d PDU A -1
O4S O 0.0000 0.5000 0.8309(4) 0.088(2) Uani 1 2 d SU . .
O1S O 0.0000 0.0000 0.0000 0.0409(13) Uani 1 4 d S . .
N3M N 0.5000 0.5000 0.0000 0.0253(10) Uani 1 4 d SDU . .

loop_
_atom_site_aniso_label
_atom_site_aniso_U_11
_atom_site_aniso_U_22
_atom_site_aniso_U_33
_atom_site_aniso_U_23
_atom_site_aniso_U_13
_atom_site_aniso_U_12
C1 0.059(3) 0.040(2) 0.091(4) 0.025(3) 0.031(3) 0.017(2)
C2 0.050(2) 0.0204(15) 0.045(2) -0.0025(14) 0.0109(18) -0.0005(15)
C3 0.045(2) 0.0259(15) 0.0237(15) -0.0064(12) 0.0035(14) -0.0082(14)
C4 0.0302(15) 0.0232(14) 0.0195(13) -0.0034(11) 0.0031(11) -0.0040(11)
C5 0.0359(17) 0.0256(15) 0.0286(16) 0.0009(12) -0.0047(13) -0.0061(13)
C6 0.0363(17) 0.0258(15) 0.0255(15) -0.0038(12) 0.0083(13) -0.0009(13)
C7 0.0244(14) 0.0225(13) 0.0205(13) -0.0020(11) 0.0027(11) -0.0003(11)
C8 0.0228(13) 0.0280(14) 0.0192(13) 0.0014(11) 0.0007(10) 0.0013(11)
C9 0.0211(13) 0.0238(13) 0.0200(13) 0.0018(10) 0.0030(10) 0.0020(10)
C10 0.0247(14) 0.0267(14) 0.0231(14) -0.0031(12) 0.0031(11) -0.0042(11)
C11 0.0235(14) 0.0305(15) 0.0202(13) 0.0012(11) 0.0000(11) 0.0031(11)
C12 0.0225(13) 0.0247(13) 0.0182(13) 0.0019(10) -0.0004(10) -0.0008(10)
N1 0.0463(18) 0.0222(12) 0.0415(19) -0.0032(12) 0.0194(15) 0.0004(11)
N2 0.0286(14) 0.0252(13) 0.0294(14) 0.0014(11) -0.0021(11) -0.0013(10)
N3 0.0291(13) 0.0255(13) 0.0230(12) -0.0042(10) 0.0053(10) -0.0035(10)
N4 0.0274(13) 0.0231(12) 0.0198(11) -0.0018(9) 0.0038(10) -0.0013(10)
N5 0.0222(12) 0.0258(12) 0.0234(12) 0.0028(10) 0.0005(10) -0.0030(10)
N6 0.0227(12) 0.0345(14) 0.0170(11) 0.0007(10) 0.0018(9) -0.0008(10)
N7 0.0247(13) 0.0269(13) 0.0349(15) 0.0082(11) 0.0055(11) 0.0002(10)
O4M 0.060(3) 0.057(3) 0.066(3) -0.011(2) -0.012(2) 0.010(2)
Ni1 0.02344(19) 0.01983(18) 0.01951(17) -0.00038(14) 0.00336(14) -0.00078(14)
O1 0.0446(15) 0.0236(12) 0.0377(14) 0.0003(10) 0.0110(12) -0.0072(10)
O2 0.0271(10) 0.0212(10) 0.0208(10) -0.0003(8) 0.0031(8) -0.0020(8)
O3 0.0207(10) 0.0290(11) 0.0297(11) 0.0099(9) 0.0031(9) -0.0001(8)
O5M 0.061(3) 0.056(3) 0.066(3) -0.015(2) 0.007(2) -0.002(2)
O6M 0.072(4) 0.091(4) 0.118(6) 0.016(5) 0.004(4) 0.006(3)
O7M 0.055(3) 0.029(3) 0.028(3) 0.002(2) 0.004(2) -0.002(2)
O2S 0.065(2) 0.0447(17) 0.0436(17) -0.0020(14) 0.0085(16) -0.0105(15)
O3S 0.096(4) 0.106(4) 0.147(6) 0.051(4) 0.073(4) 0.042(3)
O1M 0.063(3) 0.126(4) 0.139(4) -0.089(3) -0.030(3) 0.011(3)
O3M 0.076(3) 0.096(3) 0.053(2) 0.020(2) 0.014(2) 0.029(2)
N1MA 0.039(3) 0.049(3) 0.038(3) -0.001(2) -0.025(2) 0.007(2)
O2MA 0.096(5) 0.133(6) 0.125(6) 0.023(5) 0.018(4) -0.012(4)
N1MB 0.080(10) 0.081(10) 0.079(10) 0.004(5) -0.003(5) -0.006(5)
O2MB 0.061(5) 0.053(5) 0.063(6) -0.002(4) -0.018(4) -0.006(4)
N2M 0.055(3) 0.072(4) 0.056(3) 0.005(3) 0.009(3) 0.013(3)
O8M 0.041(10) 0.044(6) 0.031(4) -0.010(6) 0.002(5) -0.002(7)
O4S 0.058(4) 0.122(6) 0.085(5) 0.000 0.000 -0.034(4)
O1S 0.045(2) 0.045(2) 0.032(3) 0.000 0.000 0.000
N3M 0.0248(15) 0.0248(15) 0.026(3) 0.000 0.000 0.000

loop_
_atom_type_symbol
_atom_type_description
_atom_type_scat_dispersion_real
_atom_type_scat_dispersion_imag
_atom_type_scat_source
C C 0.0033 0.0016 'International Tables Vol C Tables 4.2.6.8 and 6.1.1.4'
H H 0.0000 0.0000 'International Tables Vol C Tables 4.2.6.8 and 6.1.1.4'
N N 0.0061 0.0033 'International Tables Vol C Tables 4.2.6.8 and 6.1.1.4'
O O 0.0106 0.0060 'International Tables Vol C Tables 4.2.6.8 and 6.1.1.4'
Ni Ni 0.3393 1.1124 'International Tables Vol C Tables 4.2.6.8 and 6.1.1.4'

loop_
_geom_angle_atom_site_label_1
_geom_angle_atom_site_label_2
_geom_angle_atom_site_label_3
_geom_angle
_geom_angle_site_symmetry_1
_geom_angle_site_symmetry_3
C2 C1 H1A 109.5 . .
C2 C1 H1B 109.5 . .
H1A C1 H1B 109.5 . .
C2 C1 H1C 109.5 . .
H1A C1 H1C 109.5 . .
H1B C1 H1C 109.5 . .
O1 C2 N1 123.1(4) . .
O1 C2 C1 119.8(4) . .
N1 C2 C1 117.1(4) . .
N1 C3 C4 113.8(3) . .
N1 C3 H3A 108.8 . .
C4 C3 H3A 108.8 . .
N1 C3 H3B 108.8 . .
C4 C3 H3B 108.8 . .
H3A C3 H3B 107.7 . .
C3 C4 C7 113.5(3) . .
C3 C4 C6 108.8(3) . .
C7 C4 C6 108.6(3) . .
C3 C4 C5 106.9(3) . .
C7 C4 C5 107.8(3) . .
C6 C4 C5 111.2(3) . .
N2 C5 C4 113.5(3) . .
N2 C5 H5A 108.9 . .
C4 C5 H5A 108.9 . .
N2 C5 H5B 108.9 . .
C4 C5 H5B 108.9 . .
H5A C5 H5B 107.7 . .
N3 C6 C4 113.8(3) . .
N3 C6 H6A 108.8 . .
C4 C6 H6A 108.8 . .
N3 C6 H6B 108.8 . .
C4 C6 H6B 108.8 . .
H6A C6 H6B 107.7 . .
O2 C7 N4 121.7(3) . .
O2 C7 C4 118.9(3) . .
N4 C7 C4 119.3(3) . .
N4 C8 C9 113.4(3) . .
N4 C8 H8A 108.9 . .
C9 C8 H8A 108.9 . .
N4 C8 H8B 108.9 . .
C9 C8 H8B 108.9 . .
H8A C8 H8B 107.7 . .
C12 C9 C8 114.6(3) . .
C12 C9 C10 108.7(3) . .
C8 C9 C10 108.7(3) . .
C12 C9 C11 109.4(3) . .
C8 C9 C11 104.5(2) . .
C10 C9 C11 110.9(3) . .
N5 C10 C9 114.5(3) . .
N5 C10 H10A 108.6 . .
C9 C10 H10A 108.6 . .
N5 C10 H10B 108.6 . .
C9 C10 H10B 108.6 . .
H10A C10 H10B 107.6 . .
N6 C11 C9 114.3(3) . .
N6 C11 H11A 108.7 . .
C9 C11 H11A 108.7 . .
N6 C11 H11B 108.7 . .
C9 C11 H11B 108.7 . .
H11A C11 H11B 107.6 . .
O3 C12 N7 119.8(3) . .
O3 C12 C9 119.8(3) . .
N7 C12 C9 120.3(3) . .
C2 N1 C3 123.2(4) . .
C2 N1 H1 118.4 . .
C3 N1 H1 118.4 . .
C5 N2 Ni1 115.9(2) . .
C5 N2 H2A 108.3 . .
Ni1 N2 H2A 108.3 . .
C5 N2 H2B 108.3 . .
Ni1 N2 H2B 108.3 . .
H2A N2 H2B 107.4 . .
C6 N3 Ni1 113.4(2) . .
C6 N3 H3C 108.9 . .
Ni1 N3 H3C 108.9 . .
C6 N3 H3D 108.9 . .
Ni1 N3 H3D 108.9 . .
H3C N3 H3D 107.7 . .
C7 N4 C8 123.4(3) . .
C7 N4 H4 118.3 . .
C8 N4 H4 118.3 . .
C10 N5 Ni1 114.8(2) . 7_566
C10 N5 H5C 108.6 . .
Ni1 N5 H5C 108.6 7_566 .
C10 N5 H5D 108.6 . .
Ni1 N5 H5D 108.6 7_566 .
H5C N5 H5D 107.5 . .
C11 N6 Ni1 116.0(2) . 7_566
C11 N6 H6C 108.3 . .
Ni1 N6 H6C 108.3 7_566 .
C11 N6 H6D 108.3 . .
Ni1 N6 H6D 108.3 7_566 .
H6C N6 H6D 107.4 . .
C12 N7 H7A 120.0 . .
C12 N7 H7B 120.0 . .
H7A N7 H7B 120.0 . .
O3 Ni1 N3 174.79(11) 8_646 .
O3 Ni1 N5 89.59(11) 8_646 8_646
N3 Ni1 N5 94.13(11) . 8_646
O3 Ni1 O2 85.73(9) 8_646 .
N3 Ni1 O2 90.31(10) . .
N5 Ni1 O2 95.11(10) 8_646 .
O3 Ni1 N6 85.11(10) 8_646 8_646
N3 Ni1 N6 98.73(11) . 8_646
N5 Ni1 N6 86.78(12) 8_646 8_646
O2 Ni1 N6 170.63(10) . 8_646
O3 Ni1 N2 91.06(12) 8_646 .
N3 Ni1 N2 85.16(12) . .
N5 Ni1 N2 178.86(12) 8_646 .
O2 Ni1 N2 84.00(10) . .
N6 Ni1 N2 94.21(11) 8_646 .
C7 O2 Ni1 119.5(2) . .
C12 O3 Ni1 121.4(2) . 7_566
O1M N1MA O3M 116.3(7) . .
O1M N1MA O2MA 118.1(8) . .
O3M N1MA O2MA 124.5(7) . .
O1M N1MB O3M 118.1(12) . .
O1M N1MB O2MB 129.2(13) . .
O3M N1MB O2MB 111.6(12) . .
O5M N2M O6M 113.7(7) . .
O5M N2M O4M 127.2(6) . .
O6M N2M O4M 119.1(7) . .
O8M N3M O8M 166.3(13) . 4_655
O8M N3M O8M 166.3(13) 4_655 2_665
O8M N3M O8M 166.3(13) . 3_565
O8M N3M O8M 166.3(13) 2_665 3_565
O8M N3M O7M 119.4(12) . .
O8M N3M O7M 68.3(9) 4_655 .
O8M N3M O7M 122.3(12) 2_665 .
O8M N3M O7M 49.1(9) 3_565 .
O8M N3M O7M 122.3(12) . 2_665
O8M N3M O7M 49.1(9) 4_655 2_665
O8M N3M O7M 119.4(12) 2_665 2_665
O8M N3M O7M 68.3(9) 3_565 2_665
O7M N3M O7M 117.3(5) . 2_665
O8M N3M O7M 68.3(9) . 3_565
O8M N3M O7M 122.3(12) 4_655 3_565
O8M N3M O7M 49.1(9) 2_665 3_565
O8M N3M O7M 119.4(12) 3_565 3_565
O7M N3M O7M 105.7(2) . 3_565
O7M N3M O7M 105.7(2) 2_665 3_565
O8M N3M O7M 49.1(9) . 4_655
O8M N3M O7M 119.4(12) 4_655 4_655
O8M N3M O7M 68.3(9) 2_665 4_655
O8M N3M O7M 122.3(12) 3_565 4_655
O7M N3M O7M 105.7(2) . 4_655
O7M N3M O7M 105.7(2) 2_665 4_655
O7M N3M O7M 117.3(5) 3_565 4_655

loop_
_geom_bond_atom_site_label_1
_geom_bond_atom_site_label_2
_geom_bond_distance
_geom_bond_site_symmetry_2
C1 C2 1.513(7) .
C1 H1A 0.9800 .
C1 H1B 0.9800 .
C1 H1C 0.9800 .
C2 O1 1.249(5) .
C2 N1 1.330(5) .
C3 N1 1.463(5) .
C3 C4 1.537(5) .
C3 H3A 0.9900 .
C3 H3B 0.9900 .
C4 C7 1.533(4) .
C4 C6 1.549(5) .
C4 C5 1.555(5) .
C5 N2 1.478(5) .
C5 H5A 0.9900 .
C5 H5B 0.9900 .
C6 N3 1.481(5) .
C6 H6A 0.9900 .
C6 H6B 0.9900 .
C7 O2 1.260(4) .
C7 N4 1.323(4) .
C8 N4 1.457(4) .
C8 C9 1.537(4) .
C8 H8A 0.9900 .
C8 H8B 0.9900 .
C9 C12 1.510(4) .
C9 C10 1.538(4) .
C9 C11 1.557(5) .
C10 N5 1.483(4) .
C10 H10A 0.9900 .
C10 H10B 0.9900 .
C11 N6 1.485(4) .
C11 H11A 0.9900 .
C11 H11B 0.9900 .
C12 O3 1.248(4) .
C12 N7 1.327(4) .
N1 H1 0.8800 .
N2 Ni1 2.127(3) .
N2 H2A 0.9200 .
N2 H2B 0.9200 .
N3 Ni1 2.075(3) .
N3 H3C 0.9200 .
N3 H3D 0.9200 .
N4 H4 0.8800 .
N5 Ni1 2.084(3) 7_566
N5 H5C 0.9200 .
N5 H5D 0.9200 .
N6 Ni1 2.094(3) 7_566
N6 H6C 0.9200 .
N6 H6D 0.9200 .
N7 H7A 0.8800 .
N7 H7B 0.8800 .
O4M N2M 1.277(8) .
Ni1 O3 2.047(2) 8_646
Ni1 N5 2.084(3) 8_646
Ni1 O2 2.090(2) .
Ni1 N6 2.094(3) 8_646
O3 Ni1 2.047(2) 7_566
O5M N2M 1.247(8) .
O6M N2M 1.247(8) .
O7M N3M 1.268(5) .
O1M N1MA 1.189(8) .
O1M N1MB 1.206(13) .
O3M N1MB 1.207(13) .
O3M N1MA 1.246(8) .
N1MA O2MA 1.261(10) .
N1MB O2MB 1.238(13) .
O8M N3M 1.215(9) .
N3M O8M 1.215(9) 4_655
N3M O8M 1.215(9) 2_665
N3M O8M 1.215(9) 3_565
N3M O7M 1.268(5) 2_665
N3M O7M 1.268(5) 3_565
N3M O7M 1.268(5) 4_655
